data_4335115
loop_
_publ_author_name
'Elena Guerrero'
'Susana Miranda'
'Sebastian L\"uttenberg'
'Nils Fr\"ohlich'
'Jan-Moritz Koenen'
'Fabian Mohr'
'Elena Cerrada'
'Mariano Laguna'
'Ar\'anzazu Mend\'ia'

_publ_contact_author
;
  Dra. A. Mend\'ia
  Departamento de Qu\'imica Inorg\'anica. Area de Qu\'imica Inorg\'anica  
  Facultad de Ciencias
  Universidad de Burgos
  09001 Burgos, Spain
;
_publ_contact_author_email amendia@ubu.es
_publ_section_title
;
 trans-Thionate Derivatives of Pt(II) and Pd(II) with Water-Soluble
 Phosphane PTA and DAPTA Ligands: Antiproliferative Activity against Human
 Ovarian Cancer Cell Lines
;
_journal_name_full 'Inorganic Chemistry'
_journal_page_first 6635
_journal_page_last 6647
_journal_paper_doi 10.1021/ic4006746
_journal_volume 52
_journal_year 2013
_chemical_formula_sum 'C13 H20 Cl3 N5 P Pd0.5 S'
_chemical_formula_weight 468.92
_chemical_name_systematic
; 
 ? 
;
_space_group_IT_number 14
_symmetry_cell_setting monoclinic
_symmetry_space_group_name_Hall '-P 2ybc'
_symmetry_space_group_name_H-M 'P 1 21/c 1'
_atom_sites_solution_hydrogens geom
_atom_sites_solution_primary direct
_atom_sites_solution_secondary difmap
_audit_creation_method SHELXL-97
_cell_angle_alpha 90.00
_cell_angle_beta 96.9660(10)
_cell_angle_gamma 90.00
_cell_formula_units_Z 4
_cell_length_a 12.0822(11)
_cell_length_b 12.7210(12)
_cell_length_c 12.1166(11)
_cell_measurement_temperature 173(2)
_cell_measurement_theta_max 27.90
_cell_measurement_theta_min 2.33
_cell_volume 1848.5(3)
_computing_cell_refinement 'BRUKER SMART'
_computing_data_collection 'BRUKER SMART'
_computing_data_reduction 'BRUKER SHELXTL'
_computing_molecular_graphics 'BRUKER SHELXTL'
_computing_publication_material 'WinGX v1.10.01'
_computing_structure_refinement 'SHELXL-97 (Sheldrick, 1997)'
_computing_structure_solution 'SHELXS-97 (Sheldrick, 1990)'
_diffrn_ambient_temperature 173(2)
_diffrn_measured_fraction_theta_full 0.946
_diffrn_measured_fraction_theta_max 0.946
_diffrn_measurement_device_type 'CCD area Detector'
_diffrn_measurement_method 'Phi and Omega Scans'
_diffrn_radiation_monochromator graphite
_diffrn_radiation_source 'fine-focus sealed tube'
_diffrn_radiation_type MoK\a
_diffrn_radiation_wavelength 0.71073
_diffrn_reflns_av_R_equivalents 0.1396
_diffrn_reflns_av_sigmaI/netI 0.0659
_diffrn_reflns_limit_h_max 15
_diffrn_reflns_limit_h_min -15
_diffrn_reflns_limit_k_max 16
_diffrn_reflns_limit_k_min -16
_diffrn_reflns_limit_l_max 15
_diffrn_reflns_limit_l_min -15
_diffrn_reflns_number 20501
_diffrn_reflns_theta_full 28.06
_diffrn_reflns_theta_max 28.06
_diffrn_reflns_theta_min 2.33
_exptl_absorpt_coefficient_mu 1.172
_exptl_absorpt_correction_T_max 0.91648
_exptl_absorpt_correction_T_min 0.70484
_exptl_absorpt_correction_type 'multi-scans correction'
_exptl_absorpt_process_details 'SADABS (SHELDRICK, 2001)'
_exptl_crystal_colour yellow
_exptl_crystal_density_diffrn 1.685
_exptl_crystal_description prism
_exptl_crystal_F_000 952
_exptl_crystal_size_max 0.4
_exptl_crystal_size_mid 0.3
_exptl_crystal_size_min 0.1
_refine_diff_density_max 0.591
_refine_diff_density_min -0.980
_refine_diff_density_rms 0.136
_refine_ls_extinction_method none
_refine_ls_goodness_of_fit_ref 1.108
_refine_ls_hydrogen_treatment mixed
_refine_ls_matrix_type full
_refine_ls_number_parameters 216
_refine_ls_number_reflns 4230
_refine_ls_number_restraints 0
_refine_ls_restrained_S_all 1.108
_refine_ls_R_factor_all 0.0480
_refine_ls_R_factor_gt 0.0413
_refine_ls_shift/su_max 0.001
_refine_ls_shift/su_mean 0.000
_refine_ls_structure_factor_coef Fsqd
_refine_ls_weighting_details 'calc w=1/[\s^2^(Fo^2^)+(0.0391P)^2^+2.1974P] where P=(Fo^2^+2Fc^2^)/3'
_refine_ls_weighting_scheme calc
_refine_ls_wR_factor_gt 0.0962
_refine_ls_wR_factor_ref 0.1116
_reflns_number_gt 3805
_reflns_number_total 4230
_reflns_threshold_expression >2sigma(I)
_cod_data_source_file ic4006746_si_003_2.cif
_cod_data_source_block compound7
_cod_original_formula_sum 'C13 H20 Cl3 N5 P Pd0.50 S'
_cod_database_code 4335115

loop_
_symmetry_equiv_pos_as_xyz
'x, y, z'
'-x, y+1/2, -z+1/2'
'-x, -y, -z'
'x, -y-1/2, z-1/2'

loop_
_atom_site_label
_atom_site_type_symbol
_atom_site_fract_x
_atom_site_fract_y
_atom_site_fract_z
_atom_site_U_iso_or_equiv
_atom_site_adp_type
_atom_site_occupancy
_atom_site_symmetry_multiplicity
_atom_site_calc_flag
_atom_site_refinement_flags
Pd1 Pd 0.0000 0.0000 1.0000 0.01889(11) Uani 1 2 d S
S1 S 0.16319(6) 0.05584(6) 1.10605(5) 0.02392(17) Uani 1 1 d .
P1 P -0.04463(6) 0.16601(6) 0.93657(6) 0.01994(17) Uani 1 1 d .
N1 N -0.2029(2) 0.3226(2) 0.9067(2) 0.0298(6) Uani 1 1 d .
N2 N -0.0878(2) 0.2955(2) 0.7545(2) 0.0293(6) Uani 1 1 d .
N3 N -0.0059(2) 0.3787(2) 0.9297(2) 0.0282(6) Uani 1 1 d .
N4 N 0.2253(2) 0.0990(2) 0.90448(19) 0.0224(5) Uani 1 1 d .
N5 N 0.3617(2) 0.1079(2) 1.0660(2) 0.0228(5) Uani 1 1 d .
C1 C 0.2578(2) 0.0908(2) 1.0140(2) 0.0211(6) Uani 1 1 d .
C2 C 0.4403(2) 0.1336(2) 1.0016(3) 0.0258(6) Uani 1 1 d .
C3 C 0.5550(3) 0.1523(3) 1.0590(3) 0.0357(8) Uani 1 1 d .
H3A H 0.5521 0.1594 1.1391 0.053 Uiso 1 1 calc R
H3B H 0.5852 0.2170 1.0303 0.053 Uiso 1 1 calc R
H3C H 0.6031 0.0929 1.0451 0.053 Uiso 1 1 calc R
C4 C 0.4139(3) 0.1427(3) 0.8874(3) 0.0285(6) Uani 1 1 d .
H4 H 0.4698 0.1595 0.8414 0.034 Uiso 1 1 calc R
C5 C 0.3053(3) 0.1269(2) 0.8419(2) 0.0250(6) Uani 1 1 d .
C6 C 0.2698(3) 0.1436(3) 0.7199(3) 0.0349(8) Uani 1 1 d .
H6A H 0.1985 0.1080 0.6984 0.052 Uiso 1 1 calc R
H6B H 0.3264 0.1147 0.6770 0.052 Uiso 1 1 calc R
H6C H 0.2612 0.2190 0.7048 0.052 Uiso 1 1 calc R
C7 C 0.0396(3) 0.2815(2) 0.9836(2) 0.0256(6) Uani 1 1 d .
H7A H 0.0418 0.2886 1.0652 0.031 Uiso 1 1 calc R
H7B H 0.1169 0.2712 0.9666 0.031 Uiso 1 1 calc R
C8 C -0.1839(2) 0.2185(3) 0.9568(3) 0.0287(7) Uani 1 1 d .
H8A H -0.2421 0.1696 0.9230 0.034 Uiso 1 1 calc R
H8B H -0.1902 0.2230 1.0374 0.034 Uiso 1 1 calc R
C9 C -0.0533(3) 0.1874(2) 0.7853(2) 0.0254(6) Uani 1 1 d .
H9A H 0.0204 0.1733 0.7606 0.030 Uiso 1 1 calc R
H9B H -0.1076 0.1374 0.7467 0.030 Uiso 1 1 calc R
C10 C -0.0082(3) 0.3722(3) 0.8088(3) 0.0322(7) Uani 1 1 d .
H10A H 0.0674 0.3537 0.7916 0.039 Uiso 1 1 calc R
H10B H -0.0267 0.4424 0.7766 0.039 Uiso 1 1 calc R
C11 C -0.1196(3) 0.3988(3) 0.9556(3) 0.0326(7) Uani 1 1 d .
H11A H -0.1425 0.4700 0.9286 0.039 Uiso 1 1 calc R
H11B H -0.1191 0.3984 1.0373 0.039 Uiso 1 1 calc R
C12 C -0.1982(3) 0.3193(3) 0.7863(3) 0.0311(7) Uani 1 1 d .
H12A H -0.2516 0.2656 0.7533 0.037 Uiso 1 1 calc R
H12B H -0.2229 0.3882 0.7542 0.037 Uiso 1 1 calc R
C90 C 0.6041(3) 0.9518(3) 0.6729(3) 0.0284(7) Uani 1 1 d .
H90 H 0.6278 0.9246 0.7496 0.034 Uiso 1 1 calc R
Cl1 Cl 0.69533(8) 0.90149(8) 0.58289(8) 0.0424(2) Uani 1 1 d .
Cl2 Cl 0.61243(9) 1.09001(8) 0.67538(8) 0.0460(2) Uani 1 1 d .
Cl3 Cl 0.46621(7) 0.91106(7) 0.63108(7) 0.0373(2) Uani 1 1 d .

loop_
_atom_site_aniso_label
_atom_site_aniso_U_11
_atom_site_aniso_U_22
_atom_site_aniso_U_33
_atom_site_aniso_U_23
_atom_site_aniso_U_13
_atom_site_aniso_U_12
Pd1 0.01406(16) 0.02585(19) 0.01572(16) 0.00545(10) -0.00243(11) -0.00336(10)
S1 0.0176(3) 0.0358(4) 0.0172(3) 0.0048(3) -0.0026(3) -0.0056(3)
P1 0.0175(3) 0.0265(4) 0.0152(3) 0.0029(3) -0.0010(3) -0.0015(3)
N1 0.0249(13) 0.0340(15) 0.0293(13) -0.0010(11) -0.0012(10) 0.0049(11)
N2 0.0400(15) 0.0278(14) 0.0189(11) 0.0045(10) -0.0014(11) 0.0050(11)
N3 0.0294(13) 0.0256(13) 0.0284(13) -0.0021(10) -0.0011(11) -0.0015(11)
N4 0.0211(11) 0.0262(13) 0.0190(11) 0.0011(9) -0.0005(9) 0.0001(10)
N5 0.0181(11) 0.0266(13) 0.0225(11) 0.0011(10) -0.0026(9) -0.0008(9)
C1 0.0210(13) 0.0225(14) 0.0193(12) 0.0003(10) -0.0003(10) -0.0026(11)
C2 0.0216(14) 0.0240(15) 0.0319(15) 0.0026(12) 0.0042(12) -0.0002(11)
C3 0.0199(14) 0.047(2) 0.0401(18) 0.0017(16) 0.0030(13) -0.0042(14)
C4 0.0283(15) 0.0312(16) 0.0271(15) 0.0019(12) 0.0086(12) -0.0047(13)
C5 0.0290(15) 0.0245(15) 0.0219(13) 0.0004(11) 0.0049(12) 0.0033(12)
C6 0.0403(19) 0.045(2) 0.0196(14) 0.0020(13) 0.0032(13) -0.0017(16)
C7 0.0236(14) 0.0271(15) 0.0243(14) -0.0020(11) -0.0042(11) -0.0019(12)
C8 0.0204(14) 0.0406(18) 0.0249(14) 0.0025(13) 0.0018(12) 0.0031(13)
C9 0.0341(16) 0.0230(14) 0.0183(13) 0.0004(11) 0.0000(11) -0.0003(12)
C10 0.0374(17) 0.0304(17) 0.0290(15) 0.0092(13) 0.0050(13) 0.0005(14)
C11 0.0324(16) 0.0341(17) 0.0302(15) -0.0072(13) -0.0006(13) 0.0072(14)
C12 0.0328(16) 0.0317(17) 0.0261(15) 0.0015(12) -0.0073(13) 0.0031(13)
C90 0.0254(15) 0.0357(18) 0.0241(14) 0.0046(12) 0.0030(12) 0.0030(13)
Cl1 0.0395(5) 0.0473(5) 0.0422(5) 0.0028(4) 0.0122(4) 0.0091(4)
Cl2 0.0566(6) 0.0356(5) 0.0454(5) -0.0063(4) 0.0044(4) -0.0030(4)
Cl3 0.0294(4) 0.0458(5) 0.0347(4) -0.0011(4) -0.0045(3) 0.0010(3)

loop_
_atom_type_symbol
_atom_type_description
_atom_type_scat_dispersion_real
_atom_type_scat_dispersion_imag
_atom_type_scat_source
C C 0.0033 0.0016 'International Tables Vol C Tables 4.2.6.8 and 6.1.1.4'
H H 0.0000 0.0000 'International Tables Vol C Tables 4.2.6.8 and 6.1.1.4'
N N 0.0061 0.0033 'International Tables Vol C Tables 4.2.6.8 and 6.1.1.4'
P P 0.1023 0.0942 'International Tables Vol C Tables 4.2.6.8 and 6.1.1.4'
S S 0.1246 0.1234 'International Tables Vol C Tables 4.2.6.8 and 6.1.1.4'
Pd Pd -0.9988 1.0072 'International Tables Vol C Tables 4.2.6.8 and 6.1.1.4'
Cl Cl 0.1484 0.1585 'International Tables Vol C Tables 4.2.6.8 and 6.1.1.4'

loop_
_geom_angle_atom_site_label_1
_geom_angle_atom_site_label_2
_geom_angle_atom_site_label_3
_geom_angle
_geom_angle_site_symmetry_1
_geom_angle_site_symmetry_3
P1 Pd1 P1 180.0 3_557 .
P1 Pd1 S1 93.04(3) 3_557 3_557
P1 Pd1 S1 86.96(3) . 3_557
P1 Pd1 S1 86.96(3) 3_557 .
P1 Pd1 S1 93.04(3) . .
S1 Pd1 S1 180.0 3_557 .
C1 S1 Pd1 107.50(9) . .
C7 P1 C9 98.80(14) . .
C7 P1 C8 98.52(15) . .
C9 P1 C8 97.75(14) . .
C7 P1 Pd1 122.30(10) . .
C9 P1 Pd1 116.92(10) . .
C8 P1 Pd1 117.94(11) . .
C8 N1 C12 111.3(3) . .
C8 N1 C11 111.4(3) . .
C12 N1 C11 108.2(3) . .
C12 N2 C10 108.2(3) . .
C12 N2 C9 111.4(3) . .
C10 N2 C9 110.9(2) . .
C10 N3 C11 108.6(2) . .
C10 N3 C7 110.9(2) . .
C11 N3 C7 111.1(3) . .
C1 N4 C5 115.7(2) . .
C2 N5 C1 116.8(2) . .
N4 C1 N5 126.3(3) . .
N4 C1 S1 121.0(2) . .
N5 C1 S1 112.7(2) . .
N5 C2 C4 120.6(3) . .
N5 C2 C3 116.8(3) . .
C4 C2 C3 122.6(3) . .
C5 C4 C2 118.7(3) . .
N4 C5 C4 121.9(3) . .
N4 C5 C6 116.8(3) . .
C4 C5 C6 121.2(3) . .
N3 C7 P1 111.8(2) . .
N1 C8 P1 111.8(2) . .
N2 C9 P1 111.8(2) . .
N3 C10 N2 114.7(3) . .
N3 C11 N1 114.3(3) . .
N2 C12 N1 114.5(2) . .
Cl3 C90 Cl2 110.41(17) . .
Cl3 C90 Cl1 110.88(18) . .
Cl2 C90 Cl1 109.53(17) . .

loop_
_geom_bond_atom_site_label_1
_geom_bond_atom_site_label_2
_geom_bond_distance
_geom_bond_site_symmetry_2
Pd1 P1 2.2893(8) 3_557
Pd1 P1 2.2893(8) .
Pd1 S1 2.3300(7) 3_557
Pd1 S1 2.3300(7) .
S1 C1 1.748(3) .
P1 C7 1.838(3) .
P1 C9 1.843(3) .
P1 C8 1.854(3) .
N1 C8 1.463(4) .
N1 C12 1.467(4) .
N1 C11 1.469(4) .
N2 C12 1.466(4) .
N2 C10 1.468(4) .
N2 C9 1.471(4) .
N3 C10 1.465(4) .
N3 C11 1.468(4) .
N3 C7 1.473(4) .
N4 C1 1.342(4) .
N4 C5 1.347(4) .
N5 C2 1.340(4) .
N5 C1 1.353(4) .
C2 C4 1.387(4) .
C2 C3 1.493(4) .
C4 C5 1.375(4) .
C5 C6 1.504(4) .
C90 Cl3 1.760(3) .
C90 Cl2 1.761(4) .
C90 Cl1 1.762(3) .
